data_2242224
loop_
_publ_author_name
'Umeda, Daiki'
'Putra, Okky Dwichandra'
'Gunji, Mihoko'
'Fukuzawa, Kaori'
'Yonemochi, Etsuo'

_publ_section_title
;
 Epalrestat tetrahydrofuran monosolvate: crystal structure and phase
 transition
;
_journal_coeditor_code SU5372
_journal_issue 7
_journal_name_full 'Acta Crystallographica Section E'
_journal_page_first 941
_journal_page_last 944
_journal_paper_doi 10.1107/S2056989017007976
_journal_volume 73
_journal_year 2017
_chemical_formula_iupac 'C15 H13 N O3 S2, C4 H8 O'
_chemical_formula_moiety 'C15 H13 N O3 S2, C4 H8 O'
_chemical_formula_sum 'C19 H21 N O4 S2'
_chemical_formula_weight 391.49
_chemical_name_common
;
Epalrestat tetrahydrofuran monosolvate
;
_chemical_name_systematic
'(5<i>Z</i>)-5-[(2<i>E</i>)-2-Methyl-3-phenylprop-2-en-1-ylidene]-4-oxo-2-sulfanylidene-1,3-thiazolidine-3-acetic acid tetrahydrofuran monosolvate'
_space_group_crystal_system triclinic
_space_group_IT_number 2
_space_group_name_Hall '-P 1'
_space_group_name_H-M_alt 'P -1'
_symmetry_space_group_name_Hall '-P 1'
_symmetry_space_group_name_H-M 'P -1'
_atom_sites_solution_hydrogens mixed
_atom_sites_solution_primary direct
_atom_sites_solution_secondary difmap
_audit_creation_method SHELXL-2016/6
_cell_angle_alpha 102.263(7)
_cell_angle_beta 93.970(7)
_cell_angle_gamma 114.219(8)
_cell_formula_units_Z 2
_cell_length_a 7.8956(3)
_cell_length_b 8.9627(3)
_cell_length_c 15.0311(4)
_cell_measurement_reflns_used 10947
_cell_measurement_temperature 93(2)
_cell_measurement_theta_max 68.24
_cell_measurement_theta_min 3.06
_cell_volume 933.23(9)
_computing_cell_refinement
;
PROCESS-AUTO (Rigaku, 1998)
;
_computing_data_collection
;
PROCESS-AUTO (Rigaku, 1998)
;
_computing_data_reduction
;
PROCESS-AUTO (Rigaku, 1998)
;
_computing_molecular_graphics
;
Mercury (Macrae <i>et al</i>, 2008)
;
_computing_publication_material
;
SHELXL2016 (Sheldrick, 2015), PLATON (Spek, 2009) and publCIF
(Westrip, 2010)
;
_computing_structure_refinement
;
SHELXL2016 (Sheldrick, 2015)
;
_computing_structure_solution
;
SHELXS2014 (Sheldrick, 2008)
;
_diffrn_ambient_temperature 93(2)
_diffrn_detector_area_resol_mean 10.0
_diffrn_measured_fraction_theta_full 0.983
_diffrn_measured_fraction_theta_max 0.981
_diffrn_measurement_device_type 'RIGAKU R-AXIS RAPID II'
_diffrn_measurement_method '\w scan'
_diffrn_radiation_type CuK\a
_diffrn_radiation_wavelength 1.54187
_diffrn_reflns_av_R_equivalents 0.0289
_diffrn_reflns_limit_h_max 9
_diffrn_reflns_limit_h_min -9
_diffrn_reflns_limit_k_max 10
_diffrn_reflns_limit_k_min -10
_diffrn_reflns_limit_l_max 17
_diffrn_reflns_limit_l_min -18
_diffrn_reflns_number 10947
_diffrn_reflns_theta_full 67.687
_diffrn_reflns_theta_max 68.239
_diffrn_reflns_theta_min 3.056
_exptl_absorpt_coefficient_mu 2.797
_exptl_absorpt_correction_T_max 0.721
_exptl_absorpt_correction_T_min 0.365
_exptl_absorpt_correction_type multi-scan
_exptl_absorpt_process_details
;
(ABSCOR; Higashi, 1995)
;
_exptl_crystal_colour yellow
_exptl_crystal_density_diffrn 1.393
_exptl_crystal_description plate
_exptl_crystal_F_000 412
_exptl_crystal_size_max 0.442
_exptl_crystal_size_mid 0.329
_exptl_crystal_size_min 0.117
_refine_diff_density_max 0.536
_refine_diff_density_min -0.413
_refine_ls_extinction_method none
_refine_ls_goodness_of_fit_ref 1.028
_refine_ls_hydrogen_treatment mixed
_refine_ls_matrix_type full
_refine_ls_number_parameters 250
_refine_ls_number_reflns 3342
_refine_ls_number_restraints 0
_refine_ls_restrained_S_all 1.028
_refine_ls_R_factor_all 0.0377
_refine_ls_R_factor_gt 0.0364
_refine_ls_shift/su_max 0.001
_refine_ls_shift/su_mean 0.000
_refine_ls_structure_factor_coef Fsqd
_refine_ls_weighting_details 'w=1/[\s^2^(Fo^2^)+(0.0508P)^2^+0.6912P] where P=(Fo^2^+2Fc^2^)/3'
_refine_ls_weighting_scheme calc
_refine_ls_wR_factor_gt 0.0961
_refine_ls_wR_factor_ref 0.0970
_reflns_number_gt 3184
_reflns_number_total 3342
_reflns_threshold_expression 'I > 2\s(I)'
_cod_data_source_file su5372sup1.cif
_cod_data_source_block I
_cod_original_cell_volume 933.23(8)
_cod_database_code 2242224
_shelx_space_group_comment
;
The symmetry employed for this shelxl refinement is uniquely defined
by the following loop, which should always be used as a source of
symmetry information in preference to the above space-group names.
They are only intended as comments.
;
_shelx_estimated_absorpt_t_min 0.371
_shelx_estimated_absorpt_t_max 0.736

loop_
_space_group_symop_operation_xyz
'x, y, z'
'-x, -y, -z'

loop_
_atom_site_type_symbol
_atom_site_label
_atom_site_fract_x
_atom_site_fract_y
_atom_site_fract_z
_atom_site_U_iso_or_equiv
_atom_site_adp_type
_atom_site_calc_flag
_atom_site_occupancy
_atom_site_disorder_assembly
_atom_site_disorder_group
S S1 0.90767(6) 0.79772(6) 0.58395(3) 0.02165(13) Uani d 1 . .
S S2 1.23488(6) 0.84882(6) 0.71815(3) 0.02648(14) Uani d 1 . .
O O1 0.54949(17) 0.57699(17) 0.72847(9) 0.0272(3) Uani d 1 . .
O O2 0.91598(19) 0.92945(16) 0.88861(8) 0.0262(3) Uani d 1 . .
O O3 1.0248(2) 0.80276(18) 0.97606(9) 0.0284(3) Uani d 1 . .
H H3O 1.040(4) 0.892(4) 1.024(2) 0.057(8) Uiso d 1 . .
O O4 0.6533(3) 0.4293(2) 0.93062(11) 0.0564(5) Uani d 1 . .
N N1 0.8689(2) 0.69156(18) 0.73069(9) 0.0196(3) Uani d 1 . .
C C1 0.0117(3) 0.7933(2) 0.23383(12) 0.0256(4) Uani d 1 . .
H H1 -0.051735 0.810846 0.183855 0.031 Uiso calc 1 . .
C C2 -0.0869(3) 0.6655(2) 0.27480(12) 0.0250(4) Uani d 1 . .
H H2 -0.217761 0.595502 0.253129 0.030 Uiso calc 1 . .
C C3 0.0074(2) 0.6411(2) 0.34754(12) 0.0221(4) Uani d 1 . .
H H3 -0.061146 0.555352 0.376304 0.026 Uiso calc 1 . .
C C4 0.2013(2) 0.7396(2) 0.37977(12) 0.0202(4) Uani d 1 . .
C C5 0.2977(2) 0.8696(2) 0.33820(12) 0.0228(4) Uani d 1 . .
H H5 0.428474 0.940352 0.359631 0.027 Uiso calc 1 . .
C C6 0.2027(3) 0.8951(2) 0.26601(13) 0.0248(4) Uani d 1 . .
H H6 0.269248 0.983274 0.238333 0.030 Uiso calc 1 . .
C C7 0.2896(2) 0.7040(2) 0.45644(12) 0.0213(4) Uani d 1 . .
H H7 0.207244 0.655152 0.496164 0.026 Uiso calc 1 . .
C C8 0.4705(2) 0.7296(2) 0.47979(12) 0.0206(4) Uani d 1 . .
C C9 0.6252(3) 0.7977(3) 0.42567(12) 0.0247(4) Uani d 1 . .
H H9A 0.569547 0.783399 0.362311 0.037 Uiso calc 1 . .
H H9B 0.702595 0.735539 0.424348 0.037 Uiso calc 1 . .
H H9C 0.704146 0.918410 0.455081 0.037 Uiso calc 1 . .
C C10 0.5121(2) 0.6831(2) 0.56248(12) 0.0205(4) Uani d 1 . .
H H10 0.405767 0.630379 0.589848 0.025 Uiso calc 1 . .
C C11 0.6774(2) 0.7027(2) 0.60690(12) 0.0202(4) Uani d 1 . .
C C12 0.6825(2) 0.6480(2) 0.69292(12) 0.0209(4) Uani d 1 . .
C C13 1.0069(2) 0.7763(2) 0.68538(11) 0.0205(4) Uani d 1 . .
C C14 0.9120(3) 0.6611(2) 0.81891(12) 0.0219(4) Uani d 1 . .
H H14A 1.023556 0.636832 0.819487 0.026 Uiso calc 1 . .
H H14B 0.804135 0.560647 0.826837 0.026 Uiso calc 1 . .
C C15 0.9511(2) 0.8128(2) 0.89771(12) 0.0216(4) Uani d 1 . .
C C16 0.5125(4) 0.2659(4) 0.88746(18) 0.0598(8) Uani d 1 . .
H H23A 0.567974 0.194312 0.854014 0.072 Uiso calc 0.527(18) A 1
H H23B 0.417894 0.270682 0.842774 0.072 Uiso calc 0.527(18) A 1
H H23C 0.549421 0.216468 0.831071 0.072 Uiso calc 0.473(18) A 2
H H23D 0.392714 0.271243 0.869063 0.072 Uiso calc 0.473(18) A 2
C C17A 0.4217(9) 0.1943(9) 0.9644(5) 0.0350(15) Uani d 0.527(18) A 1
H H17A 0.310396 0.216499 0.973800 0.042 Uiso calc 0.527(18) A 1
H H17B 0.382241 0.070510 0.950344 0.042 Uiso calc 0.527(18) A 1
C C17B 0.488(2) 0.1633(11) 0.9496(7) 0.060(3) Uani d 0.473(18) A 2
H H17C 0.552732 0.089741 0.934860 0.072 Uiso calc 0.473(18) A 2
H H17D 0.351948 0.090610 0.946041 0.072 Uiso calc 0.473(18) A 2
C C18 0.5744(3) 0.2870(3) 1.04731(17) 0.0464(6) Uani d 1 . .
H H18A 0.630209 0.212733 1.062407 0.056 Uiso calc 0.527(18) A 1
H H18B 0.524111 0.325978 1.101486 0.056 Uiso calc 0.527(18) A 1
H H18C 0.479995 0.315917 1.077251 0.056 Uiso calc 0.473(18) A 2
H H18D 0.632966 0.241116 1.087953 0.056 Uiso calc 0.473(18) A 2
C C19 0.7190(3) 0.4355(3) 1.02201(16) 0.0432(6) Uani d 1 . .
H H19A 0.736439 0.542873 1.065185 0.052 Uiso calc 1 . .
H H19B 0.841615 0.429460 1.025572 0.052 Uiso calc 1 . .

loop_
_atom_site_aniso_label
_atom_site_aniso_U_11
_atom_site_aniso_U_22
_atom_site_aniso_U_33
_atom_site_aniso_U_12
_atom_site_aniso_U_13
_atom_site_aniso_U_23
S1 0.0178(2) 0.0277(3) 0.0187(2) 0.00755(18) 0.00495(16) 0.00898(17)
S2 0.0177(2) 0.0326(3) 0.0258(2) 0.0071(2) 0.00239(17) 0.00938(19)
O1 0.0207(6) 0.0323(8) 0.0260(7) 0.0062(6) 0.0074(5) 0.0127(6)
O2 0.0340(7) 0.0270(7) 0.0193(6) 0.0155(6) 0.0014(5) 0.0059(5)
O3 0.0381(8) 0.0300(8) 0.0192(6) 0.0180(6) -0.0001(5) 0.0061(6)
O4 0.0537(11) 0.0545(11) 0.0353(9) -0.0034(9) 0.0028(8) 0.0182(8)
N1 0.0194(7) 0.0214(8) 0.0166(7) 0.0071(6) 0.0036(5) 0.0057(6)
C1 0.0263(9) 0.0293(10) 0.0216(9) 0.0131(8) 0.0018(7) 0.0066(7)
C2 0.0180(9) 0.0275(10) 0.0253(9) 0.0076(8) 0.0024(7) 0.0034(8)
C3 0.0198(9) 0.0225(9) 0.0232(9) 0.0078(7) 0.0070(7) 0.0066(7)
C4 0.0203(8) 0.0209(9) 0.0193(8) 0.0099(7) 0.0042(7) 0.0031(7)
C5 0.0186(8) 0.0215(9) 0.0258(9) 0.0070(7) 0.0028(7) 0.0050(7)
C6 0.0262(9) 0.0234(10) 0.0253(9) 0.0099(8) 0.0052(7) 0.0090(7)
C7 0.0221(9) 0.0193(9) 0.0213(9) 0.0071(7) 0.0058(7) 0.0060(7)
C8 0.0212(9) 0.0176(9) 0.0202(8) 0.0066(7) 0.0033(7) 0.0034(7)
C9 0.0221(9) 0.0326(11) 0.0214(9) 0.0123(8) 0.0055(7) 0.0100(8)
C10 0.0192(8) 0.0191(9) 0.0206(8) 0.0059(7) 0.0052(7) 0.0047(7)
C11 0.0203(9) 0.0189(9) 0.0191(8) 0.0062(7) 0.0059(7) 0.0047(7)
C12 0.0213(9) 0.0203(9) 0.0184(8) 0.0073(7) 0.0032(7) 0.0035(7)
C13 0.0230(9) 0.0201(9) 0.0169(8) 0.0085(7) 0.0042(7) 0.0038(7)
C14 0.0235(9) 0.0240(10) 0.0192(8) 0.0099(8) 0.0039(7) 0.0086(7)
C15 0.0195(8) 0.0255(10) 0.0192(8) 0.0080(7) 0.0042(7) 0.0086(7)
C16 0.0499(15) 0.0590(18) 0.0409(14) 0.0004(13) 0.0085(12) 0.0025(12)
C17A 0.030(3) 0.028(3) 0.048(3) 0.012(2) 0.012(2) 0.012(2)
C17B 0.062(7) 0.034(4) 0.054(4) -0.006(3) -0.012(4) 0.014(3)
C18 0.0434(13) 0.0515(15) 0.0429(13) 0.0158(12) 0.0087(10) 0.0195(11)
C19 0.0423(13) 0.0387(13) 0.0438(13) 0.0125(11) -0.0052(10) 0.0158(10)

loop_
_atom_type_symbol
_atom_type_description
_atom_type_scat_dispersion_real
_atom_type_scat_dispersion_imag
_atom_type_scat_source
C C 0.0181 0.0091 'International Tables Vol C Tables 4.2.6.8 and 6.1.1.4'
H H 0.0000 0.0000 'International Tables Vol C Tables 4.2.6.8 and 6.1.1.4'
N N 0.0311 0.0180 'International Tables Vol C Tables 4.2.6.8 and 6.1.1.4'
O O 0.0492 0.0322 'International Tables Vol C Tables 4.2.6.8 and 6.1.1.4'
S S 0.3331 0.5567 'International Tables Vol C Tables 4.2.6.8 and 6.1.1.4'

loop_
_geom_angle_atom_site_label_1
_geom_angle_atom_site_label_2
_geom_angle_atom_site_label_3
_geom_angle
C13 S1 C11 92.63(8)
C15 O3 H3O 111.2(18)
C16 O4 C19 109.06(19)
C13 N1 C12 117.09(14)
C13 N1 C14 122.23(14)
C12 N1 C14 120.44(14)
C6 C1 C2 119.91(17)
C6 C1 H1 120.0
C2 C1 H1 120.0
C3 C2 C1 119.45(17)
C3 C2 H2 120.3
C1 C2 H2 120.3
C2 C3 C4 121.68(17)
C2 C3 H3 119.2
C4 C3 H3 119.2
C3 C4 C5 117.91(16)
C3 C4 C7 117.98(16)
C5 C4 C7 124.08(16)
C6 C5 C4 120.33(17)
C6 C5 H5 119.8
C4 C5 H5 119.8
C1 C6 C5 120.68(17)
C1 C6 H6 119.7
C5 C6 H6 119.7
C8 C7 C4 130.30(16)
C8 C7 H7 114.9
C4 C7 H7 114.9
C7 C8 C10 116.00(16)
C7 C8 C9 124.99(16)
C10 C8 C9 118.99(15)
C8 C9 H9A 109.5
C8 C9 H9B 109.5
H9A C9 H9B 109.5
C8 C9 H9C 109.5
H9A C9 H9C 109.5
H9B C9 H9C 109.5
C11 C10 C8 130.49(16)
C11 C10 H10 114.8
C8 C10 H10 114.8
C10 C11 C12 119.76(16)
C10 C11 S1 130.59(14)
C12 C11 S1 109.55(12)
O1 C12 N1 122.83(16)
O1 C12 C11 127.15(16)
N1 C12 C11 110.02(14)
N1 C13 S2 126.39(13)
N1 C13 S1 110.58(12)
S2 C13 S1 123.03(11)
N1 C14 C15 110.82(14)
N1 C14 H14A 109.5
C15 C14 H14A 109.5
N1 C14 H14B 109.5
C15 C14 H14B 109.5
H14A C14 H14B 108.1
O2 C15 O3 124.76(17)
O2 C15 C14 122.99(16)
O3 C15 C14 112.25(15)
O4 C16 C17B 109.1(4)
O4 C16 C17A 106.1(3)
O4 C16 H23A 110.5
C17A C16 H23A 110.5
O4 C16 H23B 110.5
C17A C16 H23B 110.5
H23A C16 H23B 108.7
O4 C16 H23C 109.9
C17B C16 H23C 109.9
O4 C16 H23D 109.9
C17B C16 H23D 109.9
H23C C16 H23D 108.3
C18 C17A C16 103.6(4)
C18 C17A H17A 111.0
C16 C17A H17A 111.0
C18 C17A H17B 111.0
C16 C17A H17B 111.0
H17A C17A H17B 109.0
C16 C17B C18 106.1(6)
C16 C17B H17C 110.5
C18 C17B H17C 110.5
C16 C17B H17D 110.5
C18 C17B H17D 110.5
H17C C17B H17D 108.7
C17A C18 C19 105.8(3)
C19 C18 C17B 99.5(4)
C17A C18 H18A 110.6
C19 C18 H18A 110.6
C17A C18 H18B 110.6
C19 C18 H18B 110.6
H18A C18 H18B 108.7
C19 C18 H18C 111.9
C17B C18 H18C 111.9
C19 C18 H18D 111.9
C17B C18 H18D 111.9
H18C C18 H18D 109.6
O4 C19 C18 107.68(19)
O4 C19 H19A 110.2
C18 C19 H19A 110.2
O4 C19 H19B 110.2
C18 C19 H19B 110.2
H19A C19 H19B 108.5

loop_
_geom_bond_atom_site_label_1
_geom_bond_atom_site_label_2
_geom_bond_distance
S1 C13 1.7485(18)
S1 C11 1.7580(18)
S2 C13 1.6391(18)
O1 C12 1.211(2)
O2 C15 1.218(2)
O3 C15 1.314(2)
O3 H3O 0.92(3)
O4 C16 1.401(3)
O4 C19 1.416(3)
N1 C13 1.368(2)
N1 C12 1.400(2)
N1 C14 1.455(2)
C1 C6 1.387(3)
C1 C2 1.389(3)
C1 H1 0.9500
C2 C3 1.386(3)
C2 H2 0.9500
C3 C4 1.402(2)
C3 H3 0.9500
C4 C5 1.405(3)
C4 C7 1.465(2)
C5 C6 1.388(3)
C5 H5 0.9500
C6 H6 0.9500
C7 C8 1.357(2)
C7 H7 0.9500
C8 C10 1.450(2)
C8 C9 1.504(2)
C9 H9A 0.9800
C9 H9B 0.9800
C9 H9C 0.9800
C10 C11 1.350(2)
C10 H10 0.9500
C11 C12 1.481(2)
C14 C15 1.506(2)
C14 H14A 0.9900
C14 H14B 0.9900
C16 C17B 1.414(8)
C16 C17A 1.522(7)
C16 H23A 0.9900
C16 H23B 0.9900
C16 H23C 0.9900
C16 H23D 0.9900
C17A C18 1.492(7)
C17A H17A 0.9900
C17A H17B 0.9900
C17B C18 1.549(9)
C17B H17C 0.9900
C17B H17D 0.9900
C18 C19 1.499(3)
C18 H18A 0.9900
C18 H18B 0.9900
C18 H18C 0.9900
C18 H18D 0.9900
C19 H19A 0.9900
C19 H19B 0.9900

loop_
_geom_hbond_atom_site_label_D
_geom_hbond_atom_site_label_H
_geom_hbond_atom_site_label_A
_geom_hbond_site_symmetry_A
_geom_hbond_distance_DH
_geom_hbond_distance_HA
_geom_hbond_distance_DA
_geom_hbond_angle_DHA
O3 H3O O2 2_777 0.92(3) 1.73(3) 2.6440(18) 175(3)
C14 H14B O4 . 0.99 2.26 3.127(2) 145
C2 H2 O1 2_566 0.95 2.51 3.389(2) 154

loop_
_geom_torsion_atom_site_label_1
_geom_torsion_atom_site_label_2
_geom_torsion_atom_site_label_3
_geom_torsion_atom_site_label_4
_geom_torsion
C6 C1 C2 C3 -0.1(3)
C1 C2 C3 C4 -1.5(3)
C2 C3 C4 C5 2.3(3)
C2 C3 C4 C7 -179.45(16)
C3 C4 C5 C6 -1.6(3)
C7 C4 C5 C6 -179.72(16)
C2 C1 C6 C5 0.8(3)
C4 C5 C6 C1 0.1(3)
C3 C4 C7 C8 153.36(19)
C5 C4 C7 C8 -28.5(3)
C4 C7 C8 C10 178.50(17)
C4 C7 C8 C9 -2.9(3)
C7 C8 C10 C11 -175.15(18)
C9 C8 C10 C11 6.1(3)
C8 C10 C11 C12 178.17(17)
C8 C10 C11 S1 2.2(3)
C13 S1 C11 C10 173.64(18)
C13 S1 C11 C12 -2.65(13)
C13 N1 C12 O1 -177.95(16)
C14 N1 C12 O1 -3.6(3)
C13 N1 C12 C11 1.5(2)
C14 N1 C12 C11 175.94(14)
C10 C11 C12 O1 3.9(3)
S1 C11 C12 O1 -179.34(16)
C10 C11 C12 N1 -175.57(16)
S1 C11 C12 N1 1.19(18)
C12 N1 C13 S2 176.88(13)
C14 N1 C13 S2 2.6(2)
C12 N1 C13 S1 -3.58(19)
C14 N1 C13 S1 -177.86(13)
C11 S1 C13 N1 3.52(13)
C11 S1 C13 S2 -176.92(12)
C13 N1 C14 C15 83.7(2)
C12 N1 C14 C15 -90.43(19)
N1 C14 C15 O2 12.6(2)
N1 C14 C15 O3 -167.93(14)
C19 O4 C16 C17B -1.1(9)
C19 O4 C16 C17A 27.9(4)
O4 C16 C17A C18 -26.5(6)
O4 C16 C17B C18 18.8(13)
C16 C17A C18 C19 15.4(6)
C16 C17B C18 C19 -27.6(12)
C16 O4 C19 C18 -17.9(3)
C17A C18 C19 O4 0.3(4)
C17B C18 C19 O4 27.2(7)

_cod_database_fobs_code 2242224
